data_4317838
loop_
_publ_author_name
'Panagiotis A. Angaridis'
'Peter Baran'
'R. Bo\<ca'
'Francisco Cervantes-Lee'
'W. Haase'
'Gellert Mezei'
'Raphael G. Raptis'
'R. Werner'

_publ_section_title
;
 Synthesis and Structural Characterization of Trinuclear CuII-Pyrazolato
 Complexes Containing \m3-OH, \m3-O, and \m3-Cl Ligands. Magnetic
 Susceptibility Study of [PPN]2[(\m3-O)Cu3(\m-pz)3Cl3]
;
_journal_name_full 'Inorganic Chemistry'
_journal_page_first 2219
_journal_page_last 2228
_journal_paper_doi 10.1021/ic010670l
_journal_volume 41
_journal_year 2002
_chemical_formula_moiety Et3NH[Cu3(mu-OH)(mu-pz)3Cl3(pzH)]
_chemical_formula_sum 'C18 H30 Cl3 Cu3 N9 O'
_chemical_formula_weight 685.48
_chemical_name_systematic
; 
 ? 
;
_space_group_IT_number 2
_symmetry_cell_setting triclinic
_symmetry_space_group_name_Hall '-P 1'
_symmetry_space_group_name_H-M 'P -1'
_atom_sites_solution_hydrogens geom
_atom_sites_solution_primary direct
_atom_sites_solution_secondary difmap
_audit_creation_method SHELXL-97
_cell_angle_alpha 66.475(3)
_cell_angle_beta 64.279(3)
_cell_angle_gamma 80.183(3)
_cell_formula_units_Z 2
_cell_length_a 11.498(2)
_cell_length_b 11.499(2)
_cell_length_c 12.186(2)
_cell_measurement_temperature 298(2)
_cell_volume 1330.9(4)
_computing_cell_refinement 'BRUKER SMART-NT V5.0'
_computing_data_collection 'BRUKER SMART-NT V5.0'
_computing_data_reduction 'BRUKER SAINT-NT V5/6.0'
_computing_molecular_graphics 'BRUKER SHELXTL-NT V5.1'
_computing_publication_material 'BRUKER SHELXTL-NT V5.1'
_computing_structure_refinement 'BRUKER SHELXTL-NT V5.1'
_computing_structure_solution 'BRUKER SHELXTL-NT V5.1'
_diffrn_ambient_temperature 298(2)
_diffrn_measured_fraction_theta_full 0.996
_diffrn_measured_fraction_theta_max 0.996
_diffrn_measurement_device_type 'Bruker AXS SMART CCD area detector'
_diffrn_measurement_method 'phi and omega scans'
_diffrn_radiation_monochromator graphite
_diffrn_radiation_source 'fine-focus sealed tube'
_diffrn_radiation_type MoK\a
_diffrn_radiation_wavelength 0.71073
_diffrn_reflns_av_R_equivalents 0.0277
_diffrn_reflns_av_sigmaI/netI 0.0469
_diffrn_reflns_limit_h_max 12
_diffrn_reflns_limit_h_min -11
_diffrn_reflns_limit_k_max 12
_diffrn_reflns_limit_k_min -12
_diffrn_reflns_limit_l_max 12
_diffrn_reflns_limit_l_min -13
_diffrn_reflns_number 5792
_diffrn_reflns_theta_full 23.27
_diffrn_reflns_theta_max 23.27
_diffrn_reflns_theta_min 1.93
_exptl_absorpt_coefficient_mu 2.706
_exptl_absorpt_correction_T_max 0.6553
_exptl_absorpt_correction_T_min 0.4595
_exptl_absorpt_correction_type empirical
_exptl_absorpt_process_details SADABS
_exptl_crystal_colour 'plum blue'
_exptl_crystal_density_diffrn 1.710
_exptl_crystal_density_method 'not measured'
_exptl_crystal_description prism
_exptl_crystal_F_000 694
_exptl_crystal_size_max 0.24
_exptl_crystal_size_mid 0.19
_exptl_crystal_size_min 0.16
_refine_diff_density_max 1.642
_refine_diff_density_min -0.792
_refine_diff_density_rms 0.085
_refine_ls_extinction_method none
_refine_ls_goodness_of_fit_ref 1.073
_refine_ls_hydrogen_treatment mixed
_refine_ls_matrix_type full
_refine_ls_number_parameters 317
_refine_ls_number_reflns 3815
_refine_ls_number_restraints 1
_refine_ls_restrained_S_all 1.073
_refine_ls_R_factor_all 0.0681
_refine_ls_R_factor_gt 0.0468
_refine_ls_shift/su_max 2.037
_refine_ls_shift/su_mean 0.009
_refine_ls_structure_factor_coef Fsqd
_refine_ls_weighting_details 'calc w=1/[\s^2^(Fo^2^)+(0.0755P)^2^+0.0000P] where P=(Fo^2^+2Fc^2^)/3'
_refine_ls_weighting_scheme calc
_refine_ls_wR_factor_gt 0.1235
_refine_ls_wR_factor_ref 0.1307
_reflns_number_gt 2717
_reflns_number_total 3815
_reflns_threshold_expression >2sigma(I)
_cod_data_source_file ic010670l.cif
_cod_data_source_block pba018
_cod_depositor_comments
;
The following automatic conversions were performed:

'_symmetry_cell_setting' value 'Triclinic' changed to 'triclinic'
according to the built-in table from CIF Core dictionary named
'cif_core.dic' version 2.4.1 from 2010-06-29.

Automatic conversion script
Id: cif_fix_values 1646 2011-03-28 12:23:43Z adriana 
;
_cod_original_cell_volume 1331.0(5)
_cod_database_code 4317838

loop_
_symmetry_equiv_pos_as_xyz
'x, y, z'
'-x, -y, -z'

loop_
_atom_site_label
_atom_site_type_symbol
_atom_site_fract_x
_atom_site_fract_y
_atom_site_fract_z
_atom_site_U_iso_or_equiv
_atom_site_adp_type
_atom_site_occupancy
_atom_site_symmetry_multiplicity
_atom_site_calc_flag
_atom_site_refinement_flags
_atom_site_disorder_assembly
_atom_site_disorder_group
Cu1 Cu -0.22473(7) 0.77069(7) 0.43209(8) 0.0529(3) Uani 1 1 d . . .
Cu2 Cu 0.04342(8) 0.59538(7) 0.33101(8) 0.0561(3) Uani 1 1 d . . .
Cu3 Cu 0.06724(7) 0.88617(7) 0.29890(7) 0.0461(2) Uani 1 1 d . . .
O1 O -0.0409(4) 0.7271(3) 0.4103(4) 0.0423(10) Uani 1 1 d D . .
H1O1 H -0.048(4) 0.699(4) 0.494(2) 0.015(12) Uiso 1 1 d D . .
Cl1 Cl -0.43964(18) 0.8029(2) 0.4973(3) 0.1030(8) Uani 1 1 d . . .
Cl2 Cl 0.1397(2) 0.41722(17) 0.28405(19) 0.0811(6) Uani 1 1 d . . .
Cl3 Cl 0.00761(17) 0.85060(16) 0.12523(16) 0.0613(5) Uani 1 1 d . . .
N1 N -0.2316(5) 0.6240(5) 0.3957(5) 0.0508(13) Uani 1 1 d . . .
N2 N -0.1272(5) 0.5518(5) 0.3610(5) 0.0576(15) Uani 1 1 d . . .
N3 N 0.2081(5) 0.6558(5) 0.2943(5) 0.0517(13) Uani 1 1 d . . .
N4 N 0.2215(5) 0.7810(5) 0.2674(5) 0.0521(13) Uani 1 1 d . . .
N5 N -0.0777(5) 0.9774(4) 0.3855(5) 0.0468(13) Uani 1 1 d . . .
N6 N -0.1999(5) 0.9267(5) 0.4457(5) 0.0515(13) Uani 1 1 d . . .
N7 N 0.1618(5) 1.0498(5) 0.1681(5) 0.0515(13) Uani 1 1 d . . .
N8 N 0.1454(5) 1.1101(5) 0.0553(5) 0.0550(14) Uani 1 1 d . . .
H8N H 0.1019 1.0799 0.0303 0.066 Uiso 1 1 calc R . .
N9 N 0.7372(6) 0.2178(6) 0.0913(6) 0.0655(17) Uani 1 1 d . . .
H9N H 0.800(7) 0.202(7) 0.021(7) 0.079 Uiso 1 1 calc . . .
C1 C -0.1644(8) 0.4553(7) 0.3469(8) 0.079(2) Uani 1 1 d . . .
H1 H -0.1101 0.3917 0.3230 0.095 Uiso 1 1 calc R . .
C2 C -0.2926(8) 0.4643(7) 0.3725(8) 0.078(2) Uani 1 1 d . . .
H2 H -0.3425 0.4103 0.3701 0.094 Uiso 1 1 calc R . .
C3 C -0.3309(7) 0.5709(7) 0.4026(7) 0.067(2) Uani 1 1 d . . .
H3 H -0.4146 0.6024 0.4249 0.081 Uiso 1 1 calc R . .
C4 C 0.3437(7) 0.8014(7) 0.2385(7) 0.066(2) Uani 1 1 d . . .
H4 H 0.3776 0.8792 0.2172 0.079 Uiso 1 1 calc R . .
C5 C 0.4120(7) 0.6906(8) 0.2448(8) 0.074(2) Uani 1 1 d . . .
H5 H 0.4995 0.6790 0.2269 0.089 Uiso 1 1 calc R . .
C6 C 0.3250(7) 0.6016(7) 0.2824(7) 0.068(2) Uani 1 1 d . . .
H6 H 0.3429 0.5159 0.2979 0.082 Uiso 1 1 calc R . .
C7 C -0.2813(7) 1.0049(6) 0.5008(7) 0.0602(18) Uani 1 1 d . . .
H7 H -0.3703 0.9937 0.5459 0.072 Uiso 1 1 calc R . .
C8 C -0.2138(7) 1.1039(6) 0.4807(6) 0.0603(18) Uani 1 1 d . . .
H8 H -0.2467 1.1706 0.5103 0.072 Uiso 1 1 calc R . .
C9 C -0.0881(7) 1.0842(6) 0.4081(7) 0.0577(18) Uani 1 1 d . . .
H9 H -0.0197 1.1374 0.3786 0.069 Uiso 1 1 calc R . .
C10 C 0.2048(7) 1.2221(7) -0.0122(7) 0.069(2) Uani 1 1 d . . .
H10 H 0.2068 1.2792 -0.0927 0.082 Uiso 1 1 calc R . .
C11 C 0.2617(7) 1.2375(7) 0.0574(8) 0.074(2) Uani 1 1 d . . .
H11 H 0.3110 1.3063 0.0344 0.089 Uiso 1 1 calc R . .
C12 C 0.2317(7) 1.1303(7) 0.1696(7) 0.0653(19) Uani 1 1 d . . .
H12 H 0.2566 1.1160 0.2371 0.078 Uiso 1 1 calc R . .
C13 C 0.8069(9) 0.2583(9) 0.1499(8) 0.093(3) Uani 1 1 d . . .
H13A H 0.8641 0.1908 0.1750 0.112 Uiso 1 1 calc R . .
H13B H 0.7444 0.2720 0.2284 0.112 Uiso 1 1 calc R . .
C14 C 0.8849(10) 0.3787(9) 0.0562(10) 0.116(3) Uani 1 1 d . . .
H14A H 0.9485 0.3651 -0.0208 0.175 Uiso 1 1 calc R . .
H14B H 0.9272 0.4010 0.0979 0.175 Uiso 1 1 calc R . .
H14C H 0.8285 0.4462 0.0320 0.175 Uiso 1 1 calc R . .
C15 C 0.6522(9) 0.3145(9) 0.0386(9) 0.100(3) Uani 1 1 d . . .
H15A H 0.6185 0.2814 -0.0037 0.120 Uiso 1 1 calc R . .
H15B H 0.7030 0.3896 -0.0271 0.120 Uiso 1 1 calc R . .
C16 C 0.5402(10) 0.3515(11) 0.1441(10) 0.139(4) Uani 1 1 d . . .
H16A H 0.4780 0.2838 0.1968 0.208 Uiso 1 1 calc R . .
H16B H 0.5003 0.4269 0.1040 0.208 Uiso 1 1 calc R . .
H16C H 0.5714 0.3672 0.1984 0.208 Uiso 1 1 calc R . .
C17 C 0.6728(9) 0.0927(9) 0.1845(9) 0.098(3) Uani 1 1 d . . .
H17A H 0.7380 0.0333 0.2049 0.117 Uiso 1 1 calc R . .
H17B H 0.6116 0.1030 0.2652 0.117 Uiso 1 1 calc R . .
C18 C 0.6039(9) 0.0347(10) 0.1408(10) 0.115(3) Uani 1 1 d . . .
H18A H 0.5249 0.0797 0.1433 0.172 Uiso 1 1 calc R . .
H18B H 0.5848 -0.0524 0.1978 0.172 Uiso 1 1 calc R . .
H18C H 0.6573 0.0392 0.0529 0.172 Uiso 1 1 calc R . .

loop_
_atom_site_aniso_label
_atom_site_aniso_U_11
_atom_site_aniso_U_22
_atom_site_aniso_U_33
_atom_site_aniso_U_23
_atom_site_aniso_U_13
_atom_site_aniso_U_12
Cu1 0.0470(5) 0.0440(5) 0.0640(6) -0.0254(4) -0.0119(4) -0.0061(4)
Cu2 0.0591(5) 0.0474(5) 0.0566(5) -0.0293(4) -0.0078(4) -0.0050(4)
Cu3 0.0447(5) 0.0397(4) 0.0545(5) -0.0181(4) -0.0186(4) -0.0034(3)
O1 0.056(3) 0.036(2) 0.033(2) -0.0159(19) -0.012(2) -0.0045(19)
Cl1 0.0504(11) 0.0893(15) 0.172(2) -0.0724(16) -0.0244(14) -0.0007(11)
Cl2 0.1070(16) 0.0565(11) 0.0661(12) -0.0312(10) -0.0186(11) 0.0100(10)
Cl3 0.0771(12) 0.0613(10) 0.0503(10) -0.0119(8) -0.0301(9) -0.0214(9)
N1 0.054(3) 0.044(3) 0.045(3) -0.015(3) -0.007(3) -0.015(3)
N2 0.063(4) 0.048(3) 0.058(4) -0.026(3) -0.009(3) -0.016(3)
N3 0.051(3) 0.051(3) 0.053(3) -0.027(3) -0.016(3) 0.007(3)
N4 0.046(3) 0.060(4) 0.059(3) -0.030(3) -0.022(3) 0.003(3)
N5 0.050(3) 0.039(3) 0.060(3) -0.025(3) -0.024(3) 0.004(2)
N6 0.048(3) 0.048(3) 0.061(3) -0.032(3) -0.014(3) 0.001(3)
N7 0.046(3) 0.053(3) 0.060(4) -0.021(3) -0.022(3) -0.007(3)
N8 0.053(3) 0.055(3) 0.062(4) -0.021(3) -0.024(3) -0.011(3)
N9 0.069(4) 0.070(4) 0.057(4) -0.022(3) -0.028(3) 0.005(3)
C1 0.089(6) 0.073(5) 0.080(6) -0.049(5) -0.012(5) -0.022(4)
C2 0.083(6) 0.075(5) 0.093(6) -0.045(5) -0.029(5) -0.022(4)
C3 0.069(5) 0.070(5) 0.062(5) -0.022(4) -0.018(4) -0.028(4)
C4 0.053(4) 0.079(5) 0.083(5) -0.039(4) -0.036(4) 0.003(4)
C5 0.052(4) 0.108(7) 0.082(6) -0.052(5) -0.034(4) 0.016(5)
C6 0.071(5) 0.065(5) 0.057(5) -0.023(4) -0.022(4) 0.016(4)
C7 0.057(4) 0.057(4) 0.060(4) -0.030(4) -0.013(4) 0.008(4)
C8 0.080(5) 0.050(4) 0.055(4) -0.029(3) -0.025(4) 0.007(4)
C9 0.072(5) 0.047(4) 0.069(5) -0.025(4) -0.039(4) 0.000(3)
C10 0.079(5) 0.058(5) 0.059(5) -0.008(4) -0.023(4) -0.020(4)
C11 0.072(5) 0.053(5) 0.090(6) -0.016(4) -0.028(5) -0.024(4)
C12 0.070(5) 0.068(5) 0.070(5) -0.023(4) -0.035(4) -0.015(4)
C13 0.120(8) 0.104(7) 0.076(6) -0.039(5) -0.048(6) -0.010(6)
C14 0.130(9) 0.117(8) 0.133(9) -0.063(7) -0.056(7) -0.022(7)
C15 0.104(7) 0.109(7) 0.086(7) -0.025(6) -0.055(6) 0.021(6)
C16 0.130(9) 0.154(10) 0.110(8) -0.058(8) -0.044(7) 0.066(8)
C17 0.079(6) 0.090(7) 0.108(7) -0.025(6) -0.035(6) 0.002(5)
C18 0.081(7) 0.130(9) 0.131(9) -0.063(7) -0.023(6) -0.012(6)

loop_
_atom_type_symbol
_atom_type_description
_atom_type_scat_dispersion_real
_atom_type_scat_dispersion_imag
_atom_type_scat_source
C C 0.0033 0.0016 'International Tables Vol C Tables 4.2.6.8 and 6.1.1.4'
H H 0.0000 0.0000 'International Tables Vol C Tables 4.2.6.8 and 6.1.1.4'
N N 0.0061 0.0033 'International Tables Vol C Tables 4.2.6.8 and 6.1.1.4'
O O 0.0106 0.0060 'International Tables Vol C Tables 4.2.6.8 and 6.1.1.4'
Cl Cl 0.1484 0.1585 'International Tables Vol C Tables 4.2.6.8 and 6.1.1.4'
Cu Cu 0.3201 1.2651 'International Tables Vol C Tables 4.2.6.8 and 6.1.1.4'

loop_
_geom_angle_atom_site_label_1
_geom_angle_atom_site_label_2
_geom_angle_atom_site_label_3
_geom_angle
_geom_angle_site_symmetry_1
_geom_angle_site_symmetry_3
_geom_angle_publ_flag
N1 Cu1 N6 172.5(2) . . ?
N1 Cu1 O1 89.05(19) . . ?
N6 Cu1 O1 87.39(18) . . ?
N1 Cu1 Cl1 93.03(17) . . ?
N6 Cu1 Cl1 91.70(16) . . ?
O1 Cu1 Cl1 169.16(14) . . ?
N3 Cu2 N2 174.4(2) . . ?
N3 Cu2 O1 87.94(19) . . ?
N2 Cu2 O1 88.19(19) . . ?
N3 Cu2 Cl2 91.02(16) . . ?
N2 Cu2 Cl2 93.63(17) . . ?
O1 Cu2 Cl2 167.57(13) . . ?
N5 Cu3 N4 160.0(2) . . ?
N5 Cu3 O1 88.10(18) . . ?
N4 Cu3 O1 89.02(19) . . ?
N5 Cu3 N7 91.2(2) . . ?
N4 Cu3 N7 94.6(2) . . ?
O1 Cu3 N7 170.90(19) . . ?
N5 Cu3 Cl3 105.30(16) . . ?
N4 Cu3 Cl3 93.51(16) . . ?
O1 Cu3 Cl3 78.36(12) . . ?
N7 Cu3 Cl3 93.09(16) . . ?
Cu2 O1 Cu1 116.35(19) . . ?
Cu2 O1 Cu3 107.99(18) . . ?
Cu1 O1 Cu3 108.90(18) . . ?
C3 N1 N2 107.2(5) . . ?
C3 N1 Cu1 130.8(5) . . ?
N2 N1 Cu1 122.0(4) . . ?
N1 N2 C1 107.5(6) . . ?
N1 N2 Cu2 122.4(4) . . ?
C1 N2 Cu2 130.0(5) . . ?
C6 N3 N4 106.8(6) . . ?
C6 N3 Cu2 134.3(5) . . ?
N4 N3 Cu2 118.9(4) . . ?
C4 N4 N3 108.1(5) . . ?
C4 N4 Cu3 132.5(5) . . ?
N3 N4 Cu3 118.8(4) . . ?
C9 N5 N6 107.0(5) . . ?
C9 N5 Cu3 133.6(5) . . ?
N6 N5 Cu3 119.3(3) . . ?
C7 N6 N5 107.8(5) . . ?
C7 N6 Cu1 133.0(5) . . ?
N5 N6 Cu1 119.2(4) . . ?
C12 N7 N8 104.6(5) . . ?
C12 N7 Cu3 134.7(5) . . ?
N8 N7 Cu3 120.1(4) . . ?
C10 N8 N7 111.5(5) . . ?
C15 N9 C17 114.2(7) . . ?
C15 N9 C13 116.0(7) . . ?
C17 N9 C13 109.3(6) . . ?
N2 C1 C2 110.4(7) . . ?
C1 C2 C3 103.9(6) . . ?
N1 C3 C2 111.0(7) . . ?
N4 C4 C5 109.8(7) . . ?
C6 C5 C4 105.4(7) . . ?
C5 C6 N3 110.0(7) . . ?
N6 C7 C8 109.6(6) . . ?
C9 C8 C7 105.6(6) . . ?
N5 C9 C8 110.1(6) . . ?
N8 C10 C11 107.4(6) . . ?
C10 C11 C12 105.9(6) . . ?
N7 C12 C11 110.5(7) . . ?
N9 C13 C14 112.5(7) . . ?
N9 C15 C16 112.5(8) . . ?
C18 C17 N9 117.0(8) . . ?

loop_
_geom_bond_atom_site_label_1
_geom_bond_atom_site_label_2
_geom_bond_distance
_geom_bond_site_symmetry_2
_geom_bond_publ_flag
Cu1 N1 1.929(5) . ?
Cu1 N6 1.945(5) . ?
Cu1 O1 2.012(4) . ?
Cu1 Cl1 2.257(2) . ?
Cu2 N3 1.932(5) . ?
Cu2 N2 1.949(5) . ?
Cu2 O1 2.006(4) . ?
Cu2 Cl2 2.3158(19) . ?
Cu3 N5 1.937(5) . ?
Cu3 N4 1.950(5) . ?
Cu3 O1 2.016(4) . ?
Cu3 N7 2.016(5) . ?
Cu3 Cl3 2.6763(18) . ?
N1 C3 1.340(8) . ?
N1 N2 1.345(7) . ?
N2 C1 1.350(8) . ?
N3 C6 1.355(8) . ?
N3 N4 1.363(7) . ?
N4 C4 1.331(8) . ?
N5 C9 1.338(7) . ?
N5 N6 1.377(7) . ?
N6 C7 1.335(8) . ?
N7 C12 1.335(8) . ?
N7 N8 1.351(7) . ?
N8 C10 1.329(8) . ?
N9 C15 1.486(10) . ?
N9 C17 1.496(10) . ?
N9 C13 1.503(10) . ?
C1 C2 1.363(10) . ?
C2 C3 1.366(10) . ?
C4 C5 1.371(10) . ?
C5 C6 1.354(10) . ?
C7 C8 1.368(9) . ?
C8 C9 1.364(9) . ?
C10 C11 1.350(10) . ?
C11 C12 1.378(10) . ?
C13 C14 1.516(11) . ?
C15 C16 1.519(12) . ?
C17 C18 1.478(12) . ?
